data_4020832
loop_
_publ_author_name
'Julia P\'erez-Prieto'
'Agust\'in Lahoz'
'Francisco Bosc\'a'
'Ram\'on Mart\'inez-Ma\~nez'
'Miguel A. Miranda'

_publ_section_title
;
 Stereodifferentiation in the Decay of Triplets and Biradicals
 Involved in Intramolecular Hydrogen Transfer
 from Phenols or Indoles to \p,\p* Aromatic Ketones
;
_journal_name_full 'Journal of Organic Chemistry'
_journal_page_first 374
_journal_page_last 381
_journal_paper_doi 10.1021/jo0356199
_journal_volume 69
_journal_year 2004
_chemical_formula_sum 'C24 H23 N O5 S'
_chemical_formula_weight 437.49
_space_group_IT_number 1
_symmetry_cell_setting triclinic
_symmetry_space_group_name_Hall 'P 1'
_symmetry_space_group_name_H-M 'P 1'
_cell_angle_alpha 77.78(5)
_cell_angle_beta 78.13(5)
_cell_angle_gamma 89.88(5)
_cell_formula_units_Z 1
_cell_length_a 8.056(5)
_cell_length_b 8.326(5)
_cell_length_c 8.751(6)
_cell_measurement_temperature 293(2)
_cell_volume 560.9(6)
_diffrn_ambient_temperature 293(2)
_exptl_crystal_density_diffrn 1.295
_refine_ls_R_factor_obs 0.0490
_refine_ls_wR_factor_obs 0.1271
_cod_depositor_comments
;
The following automatic conversions were performed:
'_symmetry_cell_setting' value 'Triclinic' changed to 'triclinic'
according to '/home/saulius/struct/CIF-dictionaries/cif_core.dic'
dictionary named 'cif_core.dic' version 2.4.1 from 2010-06-29.

Automatic conversion script
Id: cif_fix_enum 1527 2010-12-29 10:47:43Z saulius 
;
_cod_database_code 4020832

loop_
_symmetry_equiv_pos_as_xyz
'x, y, z'

loop_
_atom_site_aniso_label
_atom_site_aniso_U_11
_atom_site_aniso_U_22
_atom_site_aniso_U_33
_atom_site_aniso_U_23
_atom_site_aniso_U_13
_atom_site_aniso_U_12
S1 0.0692(9) 0.0691(7) 0.0639(7) -0.0179(5) -0.0382(6) 0.0087(5)
O1 0.058(2) 0.108(3) 0.081(2) -0.049(2) -0.032(2) 0.026(2)
O2 0.067(2) 0.088(2) 0.053(2) -0.030(2) -0.004(2) -0.005(2)
O3 0.121(3) 0.074(3) 0.115(3) -0.049(2) -0.060(3) 0.007(2)
O4 0.087(3) 0.087(3) 0.099(3) -0.052(2) -0.051(2) 0.015(2)
O5 0.063(2) 0.102(3) 0.058(2) -0.027(2) -0.022(2) -0.001(2)
N1 0.052(2) 0.057(2) 0.045(2) -0.0267(15) -0.013(2) 0.004(2)
C1 0.073(4) 0.072(3) 0.056(3) -0.015(2) -0.033(2) -0.008(2)
C2 0.078(4) 0.056(3) 0.074(3) -0.025(2) -0.033(3) -0.001(2)
C3 0.058(3) 0.052(2) 0.065(3) -0.018(2) -0.030(2) 0.004(2)
C4 0.043(3) 0.057(3) 0.049(2) -0.009(2) -0.018(2) -0.010(2)
C5 0.043(3) 0.064(3) 0.049(2) -0.015(2) -0.013(2) -0.002(2)
C6 0.046(3) 0.053(2) 0.045(2) -0.012(2) -0.012(2) -0.002(2)
C7 0.038(3) 0.087(3) 0.044(2) -0.016(2) -0.007(2) -0.002(2)
C8 0.056(4) 0.077(3) 0.039(2) -0.018(2) -0.013(2) -0.001(2)
C9 0.047(3) 0.046(2) 0.045(2) -0.007(2) -0.016(2) -0.003(2)
C10 0.038(3) 0.054(2) 0.060(3) -0.023(2) -0.014(2) 0.007(2)
C11 0.052(3) 0.059(3) 0.046(2) -0.022(2) -0.015(2) 0.004(2)
C12 0.056(3) 0.059(3) 0.055(3) -0.011(2) -0.027(2) -0.001(2)
C13 0.105(5) 0.100(4) 0.065(3) 0.013(3) -0.051(3) -0.023(3)
C14 0.043(3) 0.067(3) 0.041(2) -0.024(2) -0.020(2) 0.005(2)
C15 0.069(3) 0.056(3) 0.049(2) -0.017(2) -0.017(2) -0.012(2)
C16 0.062(4) 0.063(3) 0.067(3) -0.026(2) -0.021(2) -0.002(2)
C17 0.098(5) 0.130(5) 0.104(5) -0.062(4) -0.062(4) 0.011(4)
C18 0.094(4) 0.056(3) 0.070(3) -0.018(2) -0.034(3) 0.001(2)
C19 0.066(4) 0.052(3) 0.058(3) -0.006(2) -0.022(2) -0.002(2)
C20 0.071(4) 0.114(4) 0.051(3) -0.015(3) -0.006(3) -0.037(3)
C21 0.068(4) 0.129(5) 0.041(3) -0.017(3) -0.004(2) -0.025(3)
C22 0.052(3) 0.063(3) 0.048(3) -0.010(2) -0.020(2) -0.001(2)
C23 0.051(3) 0.059(3) 0.056(3) -0.008(2) -0.015(2) 0.008(2)
C24 0.068(4) 0.062(3) 0.046(2) -0.013(2) -0.021(2) 0.015(2)

loop_
_atom_site_label
_atom_site_type_symbol
_atom_site_fract_x
_atom_site_fract_y
_atom_site_fract_z
_atom_site_U_iso_or_equiv
_atom_site_thermal_displace_type
_atom_site_occupancy
_atom_site_calc_flag
_atom_site_refinement_flags
_atom_site_disorder_group
S1 S 0.70658(14) 0.56706(14) 0.81380(13) 0.0633(4) Uani 1 d . .
O1 O 0.7161(4) 0.7064(5) 1.0892(4) 0.0755(10) Uani 1 d . .
O2 O 1.3252(4) 0.9111(4) 1.5039(4) 0.0686(9) Uani 1 d . .
O3 O 1.6319(6) 1.2573(5) 1.4113(5) 0.0939(13) Uani 1 d . .
O4 O 1.7414(5) 1.0092(5) 1.4351(5) 0.0817(11) Uani 1 d . .
O5 O 1.1021(4) 0.9321(5) 0.7821(4) 0.0713(9) Uani 1 d . .
H5A H 1.1670(4) 0.9358(5) 0.6958(4) 0.107 Uiso 1 calc R .
N1 N 1.5213(4) 0.9025(4) 1.2852(4) 0.0487(8) Uani 1 d . .
H1A H 1.5733(4) 0.8411(4) 1.2247(4) 0.058 Uiso 1 calc R .
C1 C 0.7744(7) 0.4118(6) 0.7261(6) 0.0638(13) Uani 1 d . .
H1A H 0.7344(7) 0.3881(6) 0.6406(6) 0.077 Uiso 1 calc R .
C2 C 0.8940(7) 0.3239(6) 0.7924(6) 0.0650(13) Uani 1 d . .
H2A H 0.9431(7) 0.2322(6) 0.7598(6) 0.078 Uiso 1 calc R .
C3 C 0.9338(6) 0.3892(5) 0.9167(6) 0.0548(11) Uani 1 d . .
H3A H 1.0146(6) 0.3463(5) 0.9745(6) 0.066 Uiso 1 calc R .
C4 C 0.8423(5) 0.5217(5) 0.9437(5) 0.0488(10) Uani 1 d . .
C5 C 0.8359(6) 0.6180(6) 1.0652(5) 0.0512(11) Uani 1 d . .
C6 C 0.9739(5) 0.6122(5) 1.1581(5) 0.0473(10) Uani 1 d . .
C7 C 0.9310(6) 0.6397(6) 1.3121(5) 0.0559(11) Uani 1 d . .
H7A H 0.8180(6) 0.6511(6) 1.3583(5) 0.067 Uiso 1 calc R .
C8 C 1.0568(6) 0.6502(6) 1.3972(5) 0.0561(12) Uani 1 d . .
H8A H 1.0267(6) 0.6694(6) 1.5000(5) 0.067 Uiso 1 calc R .
C9 C 1.2242(5) 0.6331(5) 1.3333(5) 0.0452(10) Uani 1 d . .
C10 C 1.2667(6) 0.6063(5) 1.1796(5) 0.0485(10) Uani 1 d . .
H10A H 1.3800(6) 0.5966(5) 1.1333(5) 0.058 Uiso 1 calc R .
C11 C 1.1408(6) 0.5936(5) 1.0932(5) 0.0498(11) Uani 1 d . .
H11A H 1.1706(6) 0.5724(5) 0.9911(5) 0.060 Uiso 1 calc R .
C12 C 1.3642(6) 0.6489(5) 1.4240(5) 0.0543(11) Uani 1 d . .
H12A H 1.4672(6) 0.6026(5) 1.3721(5) 0.065 Uiso 1 calc R .
C13 C 1.3179(8) 0.5590(8) 1.6009(7) 0.090(2) Uani 1 d . .
H13A H 1.4102(8) 0.5731(8) 1.6517(7) 0.134 Uiso 1 calc R .
H13B H 1.2970(8) 0.4440(8) 1.6078(7) 0.134 Uiso 1 calc R .
H13C H 1.2178(8) 0.6039(8) 1.6535(7) 0.134 Uiso 1 calc R .
C14 C 1.4006(5) 0.8338(5) 1.4109(5) 0.0466(10) Uani 1 d . .
C15 C 1.5684(6) 1.0772(5) 1.2465(5) 0.0565(11) Uani 1 d . .
H15A H 1.6588(6) 1.0944(5) 1.1500(5) 0.068 Uiso 1 calc R .
C16 C 1.6482(6) 1.1267(6) 1.3754(6) 0.0610(12) Uani 1 d . .
C17 C 1.8299(8) 1.0412(10) 1.5530(9) 0.099(2) Uani 1 d . .
H17A H 1.8930(8) 0.9472(10) 1.5872(9) 0.149 Uiso 1 calc R .
H17B H 1.7495(8) 1.0625(10) 1.6431(9) 0.149 Uiso 1 calc R .
H17C H 1.9065(8) 1.1353(10) 1.5074(9) 0.149 Uiso 1 calc R .
C18 C 1.4280(7) 1.1886(6) 1.2027(6) 0.0701(13) Uani 1 d . .
H18A H 1.3456(7) 1.1938(6) 1.2992(6) 0.084 Uiso 1 calc R .
H18B H 1.4761(7) 1.2989(6) 1.1546(6) 0.084 Uiso 1 calc R .
C19 C 1.3388(6) 1.1287(5) 1.0873(5) 0.0582(12) Uani 1 d . .
C20 C 1.4254(7) 1.1246(8) 0.9349(6) 0.080(2) Uani 1 d . .
H20A H 1.5373(7) 1.1652(8) 0.9006(6) 0.096 Uiso 1 calc R .
C21 C 1.3469(7) 1.0604(8) 0.8320(6) 0.080(2) Uani 1 d . .
H21A H 1.4070(7) 1.0591(8) 0.7295(6) 0.097 Uiso 1 calc R .
C22 C 1.1835(6) 0.9994(5) 0.8793(5) 0.0536(11) Uani 1 d . .
C23 C 1.0929(6) 1.0083(5) 1.0291(5) 0.0555(11) Uani 1 d . .
H23A H 0.9791(6) 0.9733(5) 1.0609(5) 0.067 Uiso 1 calc R .
C24 C 1.1729(6) 1.0700(5) 1.1317(5) 0.0572(12) Uani 1 d . .
H24A H 1.1123(6) 1.0717(5) 1.2340(5) 0.069 Uiso 1 calc R .

loop_
_geom_bond_atom_site_label_1
_geom_bond_atom_site_label_2
_geom_bond_distance
_geom_bond_site_symmetry_2
_geom_bond_publ_flag
S1 C1 1.675(6) . ?
S1 C4 1.720(4) . ?
O1 C5 1.224(5) . ?
O2 C14 1.209(5) . ?
O3 C16 1.194(6) . ?
O4 C16 1.317(6) . ?
O4 C17 1.437(6) . ?
O5 C22 1.379(5) . ?
N1 C14 1.334(5) . ?
N1 C15 1.454(5) . ?
C1 C2 1.359(7) . ?
C2 C3 1.406(6) . ?
C3 C4 1.361(6) . ?
C4 C5 1.454(6) . ?
C5 C6 1.502(6) . ?
C6 C11 1.370(6) . ?
C6 C7 1.388(6) . ?
C7 C8 1.388(6) . ?
C8 C9 1.369(6) . ?
C9 C10 1.383(6) . ?
C9 C12 1.528(6) . ?
C10 C11 1.401(6) . ?
C12 C13 1.539(7) . ?
C12 C14 1.543(6) . ?
C15 C18 1.520(7) . ?
C15 C16 1.534(6) . ?
C18 C19 1.516(6) . ?
C19 C24 1.372(7) . ?
C19 C20 1.379(7) . ?
C20 C21 1.391(7) . ?
C21 C22 1.361(7) . ?
C22 C23 1.380(6) . ?
C23 C24 1.386(6) . ?

loop_
_cod_related_entry_id
_cod_related_entry_database
_cod_related_entry_code
1 ChemSpider 21176794
